data_4338084
loop_
_publ_author_name
'Ryu, Hyunsoo'
'Park, Ki-Min'
'Ikeda, Mari'
'Habata, Yoichi'
'Lee, Shim Sung'

_publ_section_title
;
 A Ditopic O4S2 Macrocycle and Its Hard, Soft, and Hard/Soft Metal
 Complexes Exhibiting Endo-, Exo-, or Endo/Exocyclic Coordination:
 Synthesis, Crystal Structures, NMR Titration, and Physical Properties.
;
_journal_issue 8
_journal_name_full 'Inorganic chemistry'
_journal_page_first 4029
_journal_page_last 4038
_journal_paper_doi 10.1021/ic4030475
_journal_volume 53
_journal_year 2014
_chemical_formula_moiety 'C44 H54 Ag2 N2 O14 S4'
_chemical_formula_sum 'C44 H54 Ag2 N2 O14 S4'
_chemical_formula_weight 1178.87
_chemical_name_systematic
; 
 ? 
;
_space_group_IT_number 14
_symmetry_cell_setting monoclinic
_symmetry_space_group_name_Hall '-P 2ybc'
_symmetry_space_group_name_H-M 'P 1 21/c 1'
_atom_sites_solution_hydrogens geom
_atom_sites_solution_primary direct
_atom_sites_solution_secondary difmap
_audit_creation_method SHELXL-97
_cell_angle_alpha 90.00
_cell_angle_beta 118.4270(10)
_cell_angle_gamma 90.00
_cell_formula_units_Z 2
_cell_length_a 9.74720(10)
_cell_length_b 19.4245(3)
_cell_length_c 14.5507(2)
_cell_measurement_reflns_used 7388
_cell_measurement_temperature 173(2)
_cell_measurement_theta_max 28.24
_cell_measurement_theta_min 2.38
_cell_volume 2422.77(6)
_computing_cell_refinement 'Bruker SAINT'
_computing_data_collection 'Bruker APEX2'
_computing_data_reduction 'Bruker SAINT'
_computing_molecular_graphics 'Bruker SHELXTL'
_computing_publication_material 'Bruker SHELXTL'
_computing_structure_refinement 'SHELXL-97 (Sheldrick, 2008)'
_computing_structure_solution 'SHELXS-97 (Sheldrick, 2008)'
_diffrn_ambient_temperature 173(2)
_diffrn_measured_fraction_theta_full 1.000
_diffrn_measured_fraction_theta_max 1.000
_diffrn_measurement_device_type 'Bruker APEX-II CCD'
_diffrn_measurement_method '\f and \w scans'
_diffrn_radiation_monochromator graphite
_diffrn_radiation_source 'fine-focus sealed tube'
_diffrn_radiation_type MoK\a
_diffrn_radiation_wavelength 0.71073
_diffrn_reflns_av_R_equivalents 0.0285
_diffrn_reflns_av_sigmaI/netI 0.0239
_diffrn_reflns_limit_h_max 11
_diffrn_reflns_limit_h_min -12
_diffrn_reflns_limit_k_max 20
_diffrn_reflns_limit_k_min -23
_diffrn_reflns_limit_l_max 17
_diffrn_reflns_limit_l_min -17
_diffrn_reflns_number 20158
_diffrn_reflns_theta_full 26.00
_diffrn_reflns_theta_max 26.00
_diffrn_reflns_theta_min 1.91
_exptl_absorpt_coefficient_mu 1.047
_exptl_absorpt_correction_T_max 0.9089
_exptl_absorpt_correction_T_min 0.7603
_exptl_absorpt_correction_type multi-scan
_exptl_absorpt_process_details SADABS
_exptl_crystal_colour colourless
_exptl_crystal_density_diffrn 1.616
_exptl_crystal_density_method 'not measured'
_exptl_crystal_description block
_exptl_crystal_F_000 1204
_exptl_crystal_size_max 0.28
_exptl_crystal_size_mid 0.15
_exptl_crystal_size_min 0.09
_refine_diff_density_max 0.797
_refine_diff_density_min -0.301
_refine_diff_density_rms 0.057
_refine_ls_extinction_method multi-scan
_refine_ls_goodness_of_fit_ref 1.039
_refine_ls_hydrogen_treatment constr
_refine_ls_matrix_type full
_refine_ls_number_parameters 298
_refine_ls_number_reflns 4737
_refine_ls_number_restraints 6
_refine_ls_restrained_S_all 1.038
_refine_ls_R_factor_all 0.0274
_refine_ls_R_factor_gt 0.0233
_refine_ls_shift/su_max 0.002
_refine_ls_shift/su_mean 0.000
_refine_ls_structure_factor_coef Fsqd
_refine_ls_weighting_details 'calc w=1/[\s^2^(Fo^2^)+(0.0250P)^2^+1.2780P] where P=(Fo^2^+2Fc^2^)/3'
_refine_ls_weighting_scheme calc
_refine_ls_wR_factor_gt 0.0547
_refine_ls_wR_factor_ref 0.0567
_reflns_number_gt 4245
_reflns_number_total 4737
_reflns_threshold_expression >2sigma(I)
_cod_data_source_file ic4030475_si_002.cif
_cod_data_source_block 4
_cod_depositor_comments
;
The following automatic conversions were performed:

'_symmetry_cell_setting' value 'Monoclinic' changed to 'monoclinic'
according to
/usr/data/users/saulius/crontab/automatic-downloads/rss-feeds/ACS/lib/dictionaries/cif_core.dic
dictionary named 'cif_core.dic' version 2.4.2 from 2011-04-26.

Automatic conversion script
Id: cif_fix_values 2281 2013-09-26 08:29:07Z andrius 

 Adding full bibliography for 4338083--4338087.cif.
;
_cod_original_sg_symbol_H-M P2(1)/c
_cod_database_code 4338084

loop_
_symmetry_equiv_pos_as_xyz
'x, y, z'
'-x, y+1/2, -z+1/2'
'-x, -y, -z'
'x, -y-1/2, z-1/2'

loop_
_atom_site_label
_atom_site_type_symbol
_atom_site_fract_x
_atom_site_fract_y
_atom_site_fract_z
_atom_site_U_iso_or_equiv
_atom_site_adp_type
_atom_site_occupancy
_atom_site_symmetry_multiplicity
_atom_site_calc_flag
_atom_site_refinement_flags
Ag1 Ag -0.827259(18) -0.435799(8) 0.087669(12) 0.02554(6) Uani 1 1 d .
S1 S -0.58381(6) -0.49673(3) 0.21909(4) 0.02428(12) Uani 1 1 d U
S2 S -0.91488(6) -0.31846(3) 0.11136(4) 0.02172(11) Uani 1 1 d .
O1 O -0.69941(17) -0.19024(8) 0.31273(11) 0.0275(3) Uani 1 1 d .
O2 O -0.38604(17) -0.23348(7) 0.40959(10) 0.0248(3) Uani 1 1 d .
O3 O -0.34485(18) -0.37169(8) 0.48087(11) 0.0311(3) Uani 1 1 d .
O4 O -0.58364(16) -0.34573(7) 0.13460(10) 0.0250(3) Uani 1 1 d .
O5 O -1.07289(17) -0.49327(8) 0.06481(12) 0.0281(3) Uani 1 1 d .
O6 O -1.31336(17) -0.48797(8) 0.03265(11) 0.0312(4) Uani 1 1 d .
O7 O -1.14153(19) -0.41971(8) 0.14768(12) 0.0351(4) Uani 1 1 d .
N1 N -1.1776(2) -0.46633(9) 0.08207(12) 0.0207(4) Uani 1 1 d .
C1 C -0.5817(2) -0.14536(11) 0.38696(17) 0.0267(5) Uani 1 1 d .
H1A H -0.5708 -0.1524 0.4575 0.032 Uiso 1 1 calc R
H1B H -0.6096 -0.0966 0.3667 0.032 Uiso 1 1 calc R
C2 C -0.4318(3) -0.16320(11) 0.38644(17) 0.0272(5) Uani 1 1 d .
H2A H -0.4432 -0.1521 0.3167 0.033 Uiso 1 1 calc R
H2B H -0.3475 -0.1338 0.4382 0.033 Uiso 1 1 calc R
C3 C -0.3366(3) -0.25186(12) 0.51473(16) 0.0327(5) Uani 1 1 d .
H3A H -0.4285 -0.2588 0.5256 0.039 Uiso 1 1 calc R
H3B H -0.2724 -0.2144 0.5616 0.039 Uiso 1 1 calc R
C4 C -0.2428(3) -0.31685(12) 0.54003(17) 0.0344(5) Uani 1 1 d .
H4A H -0.1576 -0.3119 0.5218 0.041 Uiso 1 1 calc R
H4B H -0.1960 -0.3269 0.6157 0.041 Uiso 1 1 calc R
C5 C -0.2853(3) -0.43720(11) 0.49821(16) 0.0275(5) Uani 1 1 d .
C6 C -0.1361(3) -0.45453(13) 0.57611(18) 0.0374(6) Uani 1 1 d .
H6A H -0.0673 -0.4197 0.6196 0.045 Uiso 1 1 calc R
C7 C -0.0886(3) -0.52254(14) 0.58990(19) 0.0430(6) Uani 1 1 d .
H7A H 0.0129 -0.5342 0.6434 0.052 Uiso 1 1 calc R
C8 C -0.1857(3) -0.57335(14) 0.52759(19) 0.0432(6) Uani 1 1 d .
H8A H -0.1520 -0.6199 0.5378 0.052 Uiso 1 1 calc R
C9 C -0.3338(3) -0.55620(12) 0.44952(18) 0.0359(6) Uani 1 1 d .
H9A H -0.4009 -0.5915 0.4063 0.043 Uiso 1 1 calc R
C10 C -0.3862(3) -0.48835(11) 0.43316(15) 0.0257(5) Uani 1 1 d .
C11 C -0.5474(3) -0.47053(12) 0.34920(15) 0.0261(5) Uani 1 1 d .
H11A H -0.5626 -0.4202 0.3495 0.031 Uiso 1 1 calc R
H11B H -0.6246 -0.4931 0.3651 0.031 Uiso 1 1 calc R
C12 C -0.4361(3) -0.44988(12) 0.20283(17) 0.0298(5) Uani 1 1 d .
H12A H -0.3324 -0.4668 0.2557 0.036 Uiso 1 1 calc R
H12B H -0.4477 -0.4611 0.1331 0.036 Uiso 1 1 calc R
C13 C -0.4384(2) -0.37261(12) 0.21226(16) 0.0298(5) Uani 1 1 d .
H13A H -0.4229 -0.3601 0.2826 0.036 Uiso 1 1 calc R
H13B H -0.3522 -0.3522 0.2036 0.036 Uiso 1 1 calc R
C14 C -0.6118(3) -0.27751(11) 0.15694(17) 0.0282(5) Uani 1 1 d .
H14A H -0.5501 -0.2446 0.1394 0.034 Uiso 1 1 calc R
H14B H -0.5782 -0.2732 0.2325 0.034 Uiso 1 1 calc R
C15 C -0.7827(3) -0.26023(11) 0.09469(16) 0.0275(5) Uani 1 1 d .
H15A H -0.8110 -0.2593 0.0197 0.033 Uiso 1 1 calc R
H15B H -0.7990 -0.2133 0.1141 0.033 Uiso 1 1 calc R
C16 C -0.8442(2) -0.31795(10) 0.25272(14) 0.0197(4) Uani 1 1 d .
H16A H -0.8714 -0.3623 0.2734 0.024 Uiso 1 1 calc R
H16B H -0.7290 -0.3140 0.2891 0.024 Uiso 1 1 calc R
C17 C -0.9110(2) -0.26026(10) 0.28750(14) 0.0192(4) Uani 1 1 d .
C18 C -1.0489(2) -0.26943(11) 0.29237(15) 0.0236(4) Uani 1 1 d .
H18A H -1.0994 -0.3129 0.2745 0.028 Uiso 1 1 calc R
C19 C -1.1143(2) -0.21656(12) 0.32266(15) 0.0281(5) Uani 1 1 d .
H19A H -1.2082 -0.2241 0.3259 0.034 Uiso 1 1 calc R
C20 C -1.0422(3) -0.15273(12) 0.34823(16) 0.0281(5) Uani 1 1 d .
C21 C -0.9022(3) -0.14288(11) 0.34616(15) 0.0259(5) Uani 1 1 d .
H21A H -0.8513 -0.0995 0.3650 0.031 Uiso 1 1 calc R
C22 C -0.8369(2) -0.19632(11) 0.31671(14) 0.0207(4) Uani 1 1 d .

loop_
_atom_site_aniso_label
_atom_site_aniso_U_11
_atom_site_aniso_U_22
_atom_site_aniso_U_33
_atom_site_aniso_U_23
_atom_site_aniso_U_13
_atom_site_aniso_U_12
Ag1 0.02218(10) 0.02307(10) 0.02914(9) -0.00803(6) 0.01039(7) -0.00260(7)
S1 0.0253(3) 0.0227(3) 0.0228(2) -0.0042(2) 0.0098(2) -0.0003(2)
S2 0.0228(3) 0.0216(3) 0.0204(2) -0.00331(19) 0.0101(2) 0.0004(2)
O1 0.0267(8) 0.0284(8) 0.0348(8) -0.0139(7) 0.0207(7) -0.0100(7)
O2 0.0286(8) 0.0223(8) 0.0246(7) -0.0038(6) 0.0134(6) -0.0012(6)
O3 0.0307(9) 0.0238(8) 0.0294(8) -0.0022(6) 0.0065(7) -0.0027(7)
O4 0.0249(8) 0.0268(8) 0.0240(7) -0.0064(6) 0.0122(6) -0.0032(6)
O5 0.0249(8) 0.0281(8) 0.0371(8) -0.0096(7) 0.0196(7) -0.0046(6)
O6 0.0213(8) 0.0385(9) 0.0322(8) -0.0093(7) 0.0113(7) -0.0085(7)
O7 0.0395(10) 0.0325(9) 0.0383(9) -0.0196(7) 0.0225(8) -0.0097(7)
N1 0.0234(10) 0.0199(9) 0.0212(8) 0.0002(7) 0.0126(7) -0.0019(7)
C1 0.0289(12) 0.0196(11) 0.0336(11) -0.0091(9) 0.0165(10) -0.0060(9)
C2 0.0285(12) 0.0214(11) 0.0337(11) -0.0048(9) 0.0165(10) -0.0057(9)
C3 0.0403(14) 0.0317(13) 0.0241(10) -0.0072(9) 0.0136(10) -0.0055(11)
C4 0.0362(14) 0.0307(13) 0.0248(11) -0.0030(9) 0.0051(10) -0.0056(11)
C5 0.0308(13) 0.0283(12) 0.0230(10) 0.0027(9) 0.0126(9) 0.0012(10)
C6 0.0355(14) 0.0390(15) 0.0296(11) 0.0011(10) 0.0089(11) -0.0009(11)
C7 0.0378(15) 0.0496(17) 0.0319(12) 0.0103(12) 0.0088(11) 0.0130(13)
C8 0.0544(18) 0.0338(15) 0.0348(13) 0.0088(11) 0.0159(12) 0.0170(12)
C9 0.0477(16) 0.0294(13) 0.0276(11) 0.0009(10) 0.0156(11) 0.0034(11)
C10 0.0301(12) 0.0272(12) 0.0203(9) 0.0019(9) 0.0125(9) 0.0003(9)
C11 0.0308(12) 0.0271(12) 0.0241(10) -0.0022(9) 0.0161(9) -0.0018(10)
C12 0.0206(12) 0.0422(14) 0.0276(11) -0.0002(10) 0.0124(9) 0.0028(10)
C13 0.0217(12) 0.0397(14) 0.0259(10) 0.0002(10) 0.0096(9) -0.0077(10)
C14 0.0361(13) 0.0246(12) 0.0319(11) -0.0088(9) 0.0227(10) -0.0123(10)
C15 0.0407(14) 0.0204(11) 0.0269(10) -0.0018(9) 0.0205(10) -0.0029(10)
C16 0.0197(10) 0.0206(10) 0.0183(9) 0.0008(8) 0.0086(8) 0.0012(8)
C17 0.0193(10) 0.0219(11) 0.0152(8) -0.0003(8) 0.0072(8) 0.0014(8)
C18 0.0211(11) 0.0289(12) 0.0198(9) -0.0008(8) 0.0089(9) -0.0016(9)
C19 0.0178(11) 0.0441(14) 0.0233(10) -0.0007(9) 0.0105(9) 0.0036(10)
C20 0.0258(12) 0.0352(13) 0.0215(10) -0.0005(9) 0.0098(9) 0.0055(10)
C21 0.0324(12) 0.0211(11) 0.0261(10) -0.0029(8) 0.0154(10) 0.0021(9)
C22 0.0211(11) 0.0241(11) 0.0184(9) -0.0006(8) 0.0105(8) 0.0005(8)

loop_
_atom_type_symbol
_atom_type_description
_atom_type_scat_dispersion_real
_atom_type_scat_dispersion_imag
_atom_type_scat_source
C C 0.0033 0.0016 'International Tables Vol C Tables 4.2.6.8 and 6.1.1.4'
H H 0.0000 0.0000 'International Tables Vol C Tables 4.2.6.8 and 6.1.1.4'
N N 0.0061 0.0033 'International Tables Vol C Tables 4.2.6.8 and 6.1.1.4'
O O 0.0106 0.0060 'International Tables Vol C Tables 4.2.6.8 and 6.1.1.4'
S S 0.1246 0.1234 'International Tables Vol C Tables 4.2.6.8 and 6.1.1.4'
Ag Ag -0.8971 1.1015 'International Tables Vol C Tables 4.2.6.8 and 6.1.1.4'

loop_
_geom_angle_atom_site_label_1
_geom_angle_atom_site_label_2
_geom_angle_atom_site_label_3
_geom_angle
_geom_angle_site_symmetry_1
_geom_angle_site_symmetry_3
O5 Ag1 S2 129.42(4) 3_345 .
O5 Ag1 O5 71.34(5) 3_345 .
S2 Ag1 O5 93.23(4) . .
O5 Ag1 S1 104.69(4) 3_345 .
S2 Ag1 S1 125.411(17) . .
O5 Ag1 S1 112.61(4) . .
O5 Ag1 O4 121.14(4) 3_345 .
S2 Ag1 O4 72.54(3) . .
O5 Ag1 O4 165.05(4) . .
S1 Ag1 O4 73.86(3) . .
C12 S1 C11 102.78(10) . .
C12 S1 Ag1 100.63(7) . .
C11 S1 Ag1 107.69(7) . .
C15 S2 C16 103.60(9) . .
C15 S2 Ag1 103.73(7) . .
C16 S2 Ag1 100.84(7) . .
C22 O1 C1 117.81(15) . .
C3 O2 C2 113.86(16) . .
C5 O3 C4 117.89(17) . .
C14 O4 C13 112.77(16) . .
C14 O4 Ag1 114.22(11) . .
C13 O4 Ag1 112.13(12) . .
N1 O5 Ag1 114.17(11) . 3_345
N1 O5 Ag1 126.37(12) . .
Ag1 O5 Ag1 108.66(5) 3_345 .
O7 N1 O6 121.82(17) . .
O7 N1 O5 119.48(17) . .
O6 N1 O5 118.70(16) . .
O1 C1 C2 106.63(16) . .
O2 C2 C1 114.49(17) . .
O2 C3 C4 109.43(17) . .
O3 C4 C3 108.15(18) . .
O3 C5 C6 124.1(2) . .
O3 C5 C10 115.72(19) . .
C6 C5 C10 120.2(2) . .
C7 C6 C5 119.8(2) . .
C8 C7 C6 121.0(2) . .
C7 C8 C9 119.4(2) . .
C8 C9 C10 121.4(2) . .
C9 C10 C5 118.2(2) . .
C9 C10 C11 120.9(2) . .
C5 C10 C11 120.8(2) . .
C10 C11 S1 113.05(14) . .
C13 C12 S1 116.14(15) . .
O4 C13 C12 110.17(17) . .
O4 C14 C15 110.40(17) . .
C14 C15 S2 115.64(15) . .
C17 C16 S2 113.03(13) . .
C18 C17 C22 118.10(18) . .
C18 C17 C16 120.47(18) . .
C22 C17 C16 121.43(18) . .
C19 C18 C17 121.5(2) . .
C20 C19 C18 119.8(2) . .
C19 C20 C21 119.6(2) . .
C22 C21 C20 120.2(2) . .
O1 C22 C21 123.30(19) . .
O1 C22 C17 115.94(17) . .
C21 C22 C17 120.75(19) . .

loop_
_geom_bond_atom_site_label_1
_geom_bond_atom_site_label_2
_geom_bond_distance
_geom_bond_site_symmetry_2
Ag1 O5 2.3900(14) 3_345
Ag1 S2 2.5147(5) .
Ag1 O5 2.5161(14) .
Ag1 S1 2.5235(5) .
Ag1 O4 2.7608(14) .
S1 C12 1.812(2) .
S1 C11 1.825(2) .
S2 C15 1.816(2) .
S2 C16 1.8319(18) .
O1 C22 1.373(2) .
O1 C1 1.437(2) .
O2 C3 1.414(2) .
O2 C2 1.426(3) .
O3 C5 1.371(3) .
O3 C4 1.432(3) .
O4 C14 1.422(3) .
O4 C13 1.425(3) .
O5 N1 1.274(2) .
O5 Ag1 2.3900(14) 3_345
O6 N1 1.241(2) .
O7 N1 1.239(2) .
C1 C2 1.505(3) .
C3 C4 1.498(3) .
C5 C6 1.394(3) .
C5 C10 1.401(3) .
C6 C7 1.383(4) .
C7 C8 1.369(4) .
C8 C9 1.387(4) .
C9 C10 1.392(3) .
C10 C11 1.501(3) .
C12 C13 1.508(3) .
C14 C15 1.507(3) .
C16 C17 1.500(3) .
C17 C18 1.390(3) .
C17 C22 1.398(3) .
C18 C19 1.387(3) .
C19 C20 1.386(3) .
C20 C21 1.392(3) .
C21 C22 1.388(3) .
